data_7018942
loop_
_publ_author_name
'S\'arosi, Imola'
'Hildebrand, Alexandra'
'L\"onnecke, Peter'
'Silaghi-Dumitrescu, Lumini\,ta'
'Hey-Hawkins, Evamarie'

_publ_section_title
;
 Reaction of a heterotopic P,SAs ligand with group 10 metal(ii) complexes:
 As-S bond cleavage and the formation of two unusual trinuclear structural
 isomers for Pd and Pt.
;
_journal_issue 17
_journal_name_full 'Dalton transactions (Cambridge, England : 2003)'
_journal_page_first 5326
_journal_page_last 5333
_journal_paper_doi 10.1039/c2dt12506d
_journal_volume 41
_journal_year 2012
_chemical_formula_sum 'C56 H46 Cl4 I3 P3 Pt3 S3'
_chemical_formula_weight 2015.79
_chemical_name_systematic
;
?
;
_space_group_IT_number 14
_symmetry_cell_setting monoclinic
_symmetry_space_group_name_Hall '-P 2ybc'
_symmetry_space_group_name_H-M 'P 1 21/c 1'
_atom_sites_solution_hydrogens geom
_atom_sites_solution_primary heavy
_atom_sites_solution_secondary difmap
_audit_conform_dict_location ftp://ftp.iucr.org/pub/cif_core.dic
_audit_conform_dict_name cif_core.dic
_audit_conform_dict_version 2.4
_audit_creation_date 2010-12-08T18:04:38-00:00
_audit_creation_method 'WinGX routine CIF_UPDATE'
_cell_angle_alpha 90
_cell_angle_beta 112.458(2)
_cell_angle_gamma 90
_cell_formula_units_Z 4
_cell_length_a 23.3381(4)
_cell_length_b 11.44520(10)
_cell_length_c 23.9386(4)
_cell_measurement_reflns_used 27433
_cell_measurement_temperature 130(2)
_cell_measurement_theta_max 32.4078
_cell_measurement_theta_min 2.8275
_cell_volume 5909.28(17)
_computing_cell_refinement
;
CrysAlisPro, Oxford Diffraction Ltd.,
Version 1.171.34.44 (release 25-10-2010 CrysAlis171 .NET)
(compiled Oct 25 2010,18:11:34)
;
_computing_data_collection
;
CrysAlisPro, Oxford Diffraction Ltd.,
Version 1.171.34.44 (release 25-10-2010 CrysAlis171 .NET)
(compiled Oct 25 2010,18:11:34)
;
_computing_data_reduction
;
CrysAlisPro, Oxford Diffraction Ltd.,
Version 1.171.34.44 (release 25-10-2010 CrysAlis171 .NET)
(compiled Oct 25 2010,18:11:34)
;
_computing_molecular_graphics
;
ORTEP3 for Windows
L. J. Farrugia, J. Appl. Crystallogr. 1997, 30, 565.
;
_computing_publication_material
;
WINGX
L.J. Farrugia,
J. Appl. Cryst., 1999, 32, 837-838.
;
_computing_structure_refinement 'SHELXL-97 (Sheldrick, 2008)'
_computing_structure_solution
;
SHELXS-97
Program for Crystal Structure Analysis (Release 97-2)
G. M. Sheldrick, Instit\"ut f\"ur Anorganische Chemie der Universit\"at,
Tammanstrasse 4, D-3400 G\"ottingen, Germany, 1998.
;
_diffrn_ambient_temperature 130(2)
_diffrn_detector_area_resol_mean 16.356
_diffrn_measured_fraction_theta_full 0.999
_diffrn_measured_fraction_theta_max 0.999
_diffrn_measurement_device_type 'Xcalibur, Sapphire3, Gemini'
_diffrn_measurement_method '\w scans'
_diffrn_orient_matrix_UB_11 -0.0305731
_diffrn_orient_matrix_UB_12 0.0119299
_diffrn_orient_matrix_UB_13 -0.0207051
_diffrn_orient_matrix_UB_21 -0.0056714
_diffrn_orient_matrix_UB_22 -0.0607946
_diffrn_orient_matrix_UB_23 -0.0047614
_diffrn_orient_matrix_UB_31 -0.010718
_diffrn_orient_matrix_UB_32 -0.0017998
_diffrn_orient_matrix_UB_33 0.024003
_diffrn_radiation_monochromator graphite
_diffrn_radiation_type MoK\a
_diffrn_radiation_wavelength 0.71073
_diffrn_reflns_av_R_equivalents 0.0424
_diffrn_reflns_av_unetI/netI 0.039
_diffrn_reflns_limit_h_max 33
_diffrn_reflns_limit_h_min -32
_diffrn_reflns_limit_k_max 16
_diffrn_reflns_limit_k_min -16
_diffrn_reflns_limit_l_max 34
_diffrn_reflns_limit_l_min -34
_diffrn_reflns_number 72568
_diffrn_reflns_theta_full 30.51
_diffrn_reflns_theta_max 30.51
_diffrn_reflns_theta_min 2.83
_exptl_absorpt_coefficient_mu 9.057
_exptl_absorpt_correction_T_max 0.572
_exptl_absorpt_correction_T_min 0.224
_exptl_absorpt_correction_type analytical
_exptl_absorpt_process_details
;
CrysAlisPro, Oxford Diffraction Ltd.,
Version 1.171.34.44 (release 25-10-2010 CrysAlis171 .NET)
(compiled Oct 25 2010,18:11:34)
Analytical numeric absorption correction using a multifaceted crystal
model based on expressions derived by R.C. Clark & J.S.
(Clark, R. C. & Reid, J. S. (1995). Acta Cryst. A51, 887-897)
;
_exptl_crystal_colour yellow
_exptl_crystal_density_diffrn 2.266
_exptl_crystal_density_method 'not measured'
_exptl_crystal_description prism
_exptl_crystal_F_000 3744
_exptl_crystal_size_max 0.2672
_exptl_crystal_size_mid 0.1098
_exptl_crystal_size_min 0.0859
_refine_diff_density_max 7.21
_refine_diff_density_min -4.345
_refine_diff_density_rms 0.192
_refine_ls_extinction_method none
_refine_ls_goodness_of_fit_ref 1.025
_refine_ls_hydrogen_treatment constr
_refine_ls_matrix_type full
_refine_ls_number_parameters 649
_refine_ls_number_reflns 18027
_refine_ls_number_restraints 0
_refine_ls_restrained_S_all 1.025
_refine_ls_R_factor_all 0.0478
_refine_ls_R_factor_gt 0.0347
_refine_ls_shift/su_max 0.002
_refine_ls_shift/su_mean 0
_refine_ls_structure_factor_coef Fsqd
_refine_ls_weighting_details 'calc w=1/[\s^2^(Fo^2^)+(0.0164P)^2^+36.4813P] where P=(Fo^2^+2Fc^2^)/3'
_refine_ls_weighting_scheme calc
_refine_ls_wR_factor_gt 0.0637
_refine_ls_wR_factor_ref 0.0684
_reflns_number_gt 15008
_reflns_number_total 18027
_reflns_threshold_expression >2\s(I)
_cod_data_source_file c2dt12506d.txt
_cod_data_source_block x1167fin
_cod_depositor_comments
;
The following automatic conversions were performed:

'_symmetry_cell_setting' value 'Monoclinic' changed to 'monoclinic'
according to /home/saulius/struct/CIF-dictionaries/cif_core.dic
dictionary named 'cif_core.dic' version 2.4.1 from 2010-06-29.

Automatic conversion script
Id: cif_fix_values 1715 2011-07-08 13:25:40Z adriana 
;
_cod_original_cell_volume 5909.28(15)
_cod_original_sg_symbol_H-M P2(1)/c
_cod_database_code 7018942

loop_
_symmetry_equiv_pos_as_xyz
'x, y, z'
'-x, y+1/2, -z+1/2'
'-x, -y, -z'
'x, -y-1/2, z-1/2'

loop_
_atom_site_label
_atom_site_type_symbol
_atom_site_fract_x
_atom_site_fract_y
_atom_site_fract_z
_atom_site_U_iso_or_equiv
_atom_site_adp_type
_atom_site_occupancy
_atom_site_symmetry_multiplicity
_atom_site_calc_flag
_atom_site_refinement_flags
Pt1 Pt 0.212702(9) 0.035396(15) 0.382479(8) 0.01611(4) Uani 1 1 d .
Pt2 Pt 0.304295(8) 0.253225(15) 0.348294(8) 0.01538(4) Uani 1 1 d .
Pt3 Pt 0.184633(8) 0.074096(15) 0.223887(7) 0.01345(4) Uani 1 1 d .
I1 I 0.22286(3) -0.17393(3) 0.42784(2) 0.04743(13) Uani 1 1 d .
I2 I 0.363042(16) 0.27296(3) 0.465527(15) 0.02666(7) Uani 1 1 d .
I3 I 0.105676(15) 0.18902(3) 0.132660(14) 0.02313(7) Uani 1 1 d .
S1 S 0.20471(5) 0.22720(10) 0.35143(5) 0.0156(2) Uani 1 1 d .
S2 S 0.24844(5) 0.24451(10) 0.24708(5) 0.0152(2) Uani 1 1 d .
S3 S 0.25283(5) -0.02111(10) 0.30659(5) 0.0154(2) Uani 1 1 d .
P1 P 0.17324(6) 0.09468(10) 0.44899(5) 0.0163(2) Uani 1 1 d .
P2 P 0.39021(6) 0.25998(11) 0.32810(6) 0.0196(2) Uani 1 1 d .
P3 P 0.12985(6) -0.09142(10) 0.19889(5) 0.0158(2) Uani 1 1 d .
C1 C 0.1795(2) 0.2512(4) 0.4535(2) 0.0169(9) Uani 1 1 d .
C2 C 0.1956(2) 0.3085(4) 0.4107(2) 0.0176(9) Uani 1 1 d .
C3 C 0.2003(3) 0.4296(4) 0.4118(2) 0.0248(11) Uani 1 1 d .
H3 H 0.2104 0.469 0.3818 0.03 Uiso 1 1 calc R
C4 C 0.1904(3) 0.4932(5) 0.4567(3) 0.0308(12) Uani 1 1 d .
H4 H 0.1941 0.5759 0.4576 0.037 Uiso 1 1 calc R
C5 C 0.1750(3) 0.4364(4) 0.5002(2) 0.0264(11) Uani 1 1 d .
H5 H 0.1679 0.4801 0.5307 0.032 Uiso 1 1 calc R
C6 C 0.1700(2) 0.3161(4) 0.4992(2) 0.0221(10) Uani 1 1 d .
H6 H 0.1602 0.2771 0.5294 0.026 Uiso 1 1 calc R
C7 C 0.2101(2) 0.0489(4) 0.5269(2) 0.0185(9) Uani 1 1 d .
C8 C 0.2741(3) 0.0576(6) 0.5550(3) 0.0378(14) Uani 1 1 d .
H8 H 0.2979 0.0832 0.5328 0.045 Uiso 1 1 calc R
C9 C 0.3031(3) 0.0293(6) 0.6151(3) 0.0371(14) Uani 1 1 d .
H9 H 0.3469 0.0361 0.6342 0.045 Uiso 1 1 calc R
C10 C 0.2695(3) -0.0088(5) 0.6479(3) 0.0312(12) Uani 1 1 d .
H10 H 0.29 -0.0314 0.689 0.037 Uiso 1 1 calc R
C11 C 0.2069(3) -0.0137(6) 0.6211(3) 0.0404(15) Uani 1 1 d .
H11 H 0.1833 -0.0362 0.6441 0.048 Uiso 1 1 calc R
C12 C 0.1768(3) 0.0139(6) 0.5602(3) 0.0344(14) Uani 1 1 d .
H12 H 0.1329 0.0084 0.5416 0.041 Uiso 1 1 calc R
C13 C 0.0914(2) 0.0602(4) 0.4265(2) 0.0204(9) Uani 1 1 d .
C14 C 0.0522(3) 0.1218(5) 0.4458(3) 0.0364(14) Uani 1 1 d .
H14 H 0.067 0.1898 0.4698 0.044 Uiso 1 1 calc R
C15 C -0.0088(3) 0.0870(6) 0.4312(3) 0.0411(15) Uani 1 1 d .
H15 H -0.0349 0.1308 0.4456 0.049 Uiso 1 1 calc R
C16 C -0.0312(3) -0.0086(5) 0.3968(3) 0.0342(13) Uani 1 1 d .
H16 H -0.0725 -0.0336 0.3881 0.041 Uiso 1 1 calc R
C17 C 0.0066(3) -0.0704(7) 0.3743(3) 0.0457(17) Uani 1 1 d .
H17 H -0.0093 -0.1363 0.349 0.055 Uiso 1 1 calc R
C18 C 0.0677(3) -0.0358(6) 0.3889(3) 0.0439(17) Uani 1 1 d .
H18 H 0.0933 -0.0777 0.3732 0.053 Uiso 1 1 calc R
C19 C 0.3665(2) 0.2250(4) 0.2484(2) 0.0214(10) Uani 1 1 d .
C20 C 0.3034(2) 0.2128(4) 0.2143(2) 0.0195(9) Uani 1 1 d .
C21 C 0.2825(3) 0.1829(5) 0.1530(2) 0.0270(11) Uani 1 1 d .
H21 H 0.2393 0.1758 0.1298 0.032 Uiso 1 1 calc R
C22 C 0.3248(3) 0.1637(6) 0.1266(3) 0.0373(14) Uani 1 1 d .
H22 H 0.3107 0.1418 0.0853 0.045 Uiso 1 1 calc R
C23 C 0.3876(3) 0.1762(6) 0.1599(3) 0.0387(15) Uani 1 1 d .
H23 H 0.4163 0.1642 0.1411 0.046 Uiso 1 1 calc R
C24 C 0.4086(3) 0.2059(5) 0.2201(3) 0.0321(13) Uani 1 1 d .
H24 H 0.4519 0.2135 0.2428 0.039 Uiso 1 1 calc R
C25 C 0.4517(3) 0.1585(5) 0.3670(2) 0.0270(11) Uani 1 1 d .
C26 C 0.4387(3) 0.0564(5) 0.3914(3) 0.0335(13) Uani 1 1 d .
H26 H 0.3979 0.0414 0.3891 0.04 Uiso 1 1 calc R
C27 C 0.4859(3) -0.0237(6) 0.4193(3) 0.0436(16) Uani 1 1 d .
H27 H 0.4774 -0.0938 0.4359 0.052 Uiso 1 1 calc R
C28 C 0.5450(4) -0.0009(7) 0.4226(4) 0.057(2) Uani 1 1 d .
H28 H 0.577 -0.0556 0.442 0.069 Uiso 1 1 calc R
C29 C 0.5587(3) 0.0995(7) 0.3985(4) 0.0532(19) Uani 1 1 d .
H29 H 0.5997 0.1132 0.4008 0.064 Uiso 1 1 calc R
C30 C 0.5122(3) 0.1803(6) 0.3709(3) 0.0383(14) Uani 1 1 d .
H30 H 0.5213 0.2503 0.3546 0.046 Uiso 1 1 calc R
C31 C 0.4254(2) 0.4039(5) 0.3376(3) 0.0250(11) Uani 1 1 d .
C32 C 0.4619(3) 0.4432(6) 0.3952(3) 0.0373(14) Uani 1 1 d .
H32 H 0.4722 0.3922 0.4289 0.045 Uiso 1 1 calc R
C33 C 0.4831(3) 0.5581(6) 0.4029(4) 0.0476(18) Uani 1 1 d .
H33 H 0.5081 0.5856 0.4421 0.057 Uiso 1 1 calc R
C34 C 0.4680(3) 0.6322(6) 0.3542(4) 0.0474(18) Uani 1 1 d .
H34 H 0.4818 0.711 0.3602 0.057 Uiso 1 1 calc R
C35 C 0.4333(3) 0.5935(5) 0.2973(4) 0.0465(18) Uani 1 1 d .
H35 H 0.4238 0.6449 0.2638 0.056 Uiso 1 1 calc R
C36 C 0.4121(3) 0.4788(5) 0.2884(3) 0.0327(13) Uani 1 1 d .
H36 H 0.3885 0.4516 0.2488 0.039 Uiso 1 1 calc R
C37 C 0.1794(2) -0.2068(4) 0.2442(2) 0.0189(9) Uani 1 1 d .
C38 C 0.2355(2) -0.1726(4) 0.2892(2) 0.0164(9) Uani 1 1 d .
C39 C 0.2794(2) -0.2557(4) 0.3210(2) 0.0226(10) Uani 1 1 d .
H39 H 0.3181 -0.2321 0.3507 0.027 Uiso 1 1 calc R
C40 C 0.2662(3) -0.3733(4) 0.3087(2) 0.0246(11) Uani 1 1 d .
H40 H 0.2962 -0.4302 0.3301 0.03 Uiso 1 1 calc R
C41 C 0.2102(3) -0.4089(4) 0.2660(2) 0.0261(11) Uani 1 1 d .
H41 H 0.2011 -0.4898 0.2589 0.031 Uiso 1 1 calc R
C42 C 0.1671(3) -0.3261(4) 0.2334(2) 0.0225(10) Uani 1 1 d .
H42 H 0.1288 -0.3505 0.2035 0.027 Uiso 1 1 calc R
C43 C 0.0568(2) -0.0934(5) 0.2089(2) 0.0236(10) Uani 1 1 d .
C44 C 0.0190(3) -0.1929(5) 0.1935(3) 0.0336(13) Uani 1 1 d .
H44 H 0.0325 -0.2611 0.1795 0.04 Uiso 1 1 calc R
C45 C -0.0384(3) -0.1917(6) 0.1988(3) 0.0385(14) Uani 1 1 d .
H45 H -0.0635 -0.26 0.1898 0.046 Uiso 1 1 calc R
C46 C -0.0587(3) -0.0925(7) 0.2170(3) 0.0472(18) Uani 1 1 d .
H46 H -0.0972 -0.093 0.2218 0.057 Uiso 1 1 calc R
C47 C -0.0239(3) 0.0085(7) 0.2285(4) 0.055(2) Uani 1 1 d .
H47 H -0.0395 0.0785 0.2387 0.066 Uiso 1 1 calc R
C48 C 0.0344(3) 0.0072(6) 0.2249(3) 0.0386(15) Uani 1 1 d .
H48 H 0.0589 0.0762 0.2336 0.046 Uiso 1 1 calc R
C49 C 0.1108(2) -0.1371(4) 0.1212(2) 0.0194(9) Uani 1 1 d .
C50 C 0.0537(3) -0.1103(5) 0.0769(2) 0.0285(12) Uani 1 1 d .
H50 H 0.0229 -0.0727 0.0873 0.034 Uiso 1 1 calc R
C51 C 0.0416(3) -0.1388(5) 0.0169(3) 0.0401(16) Uani 1 1 d .
H51 H 0.0024 -0.121 -0.0135 0.048 Uiso 1 1 calc R
C52 C 0.0863(4) -0.1927(5) 0.0013(3) 0.0433(17) Uani 1 1 d .
H52 H 0.0777 -0.2118 -0.0398 0.052 Uiso 1 1 calc R
C53 C 0.1435(3) -0.2188(5) 0.0453(3) 0.0351(14) Uani 1 1 d .
H53 H 0.1743 -0.2562 0.0346 0.042 Uiso 1 1 calc R
C54 C 0.1560(3) -0.1902(5) 0.1052(2) 0.0282(12) Uani 1 1 d .
H54 H 0.1956 -0.2069 0.1354 0.034 Uiso 1 1 calc R
Cl1 Cl 0.33054(10) 0.8087(2) 0.18406(11) 0.0704(6) Uani 1 1 d .
Cl2 Cl 0.45310(8) 0.90511(16) 0.24966(10) 0.0521(4) Uani 1 1 d .
C55 C 0.3751(4) 0.9044(6) 0.2403(4) 0.056(2) Uani 1 1 d .
H55A H 0.372 0.882 0.279 0.067 Uiso 1 1 calc R
H55B H 0.3581 0.9844 0.2301 0.067 Uiso 1 1 calc R
Cl3 Cl 0.40784(11) 0.7260(2) 0.47532(10) 0.0713(6) Uani 1 1 d .
Cl4 Cl 0.35559(12) 0.6056(2) 0.55170(10) 0.0735(7) Uani 1 1 d .
C56 C 0.3598(5) 0.6144(7) 0.4794(3) 0.067(3) Uani 1 1 d .
H56A H 0.3754 0.5393 0.4702 0.081 Uiso 1 1 calc R
H56B H 0.3177 0.6272 0.4484 0.081 Uiso 1 1 calc R

loop_
_atom_site_aniso_label
_atom_site_aniso_U_11
_atom_site_aniso_U_22
_atom_site_aniso_U_33
_atom_site_aniso_U_23
_atom_site_aniso_U_13
_atom_site_aniso_U_12
Pt1 0.02317(9) 0.01358(8) 0.01396(8) 0.00097(6) 0.00976(7) 0.00069(7)
Pt2 0.01536(8) 0.01573(8) 0.01466(8) 0.00123(6) 0.00530(6) -0.00199(6)
Pt3 0.01390(8) 0.01437(8) 0.01250(8) 0.00110(6) 0.00551(6) 0.00018(6)
I1 0.1012(4) 0.01846(17) 0.0471(2) 0.00936(15) 0.0557(3) 0.0115(2)
I2 0.02627(17) 0.03237(18) 0.01666(15) 0.00027(12) 0.00295(13) -0.00506(14)
I3 0.02240(16) 0.02115(15) 0.01983(15) 0.00449(11) 0.00137(12) 0.00239(12)
S1 0.0183(5) 0.0152(5) 0.0150(5) 0.0008(4) 0.0085(4) -0.0009(4)
S2 0.0150(5) 0.0163(5) 0.0153(5) 0.0016(4) 0.0070(4) -0.0007(4)
S3 0.0167(5) 0.0165(5) 0.0134(5) 0.0011(4) 0.0062(4) 0.0009(4)
P1 0.0227(6) 0.0149(5) 0.0138(5) 0.0005(4) 0.0098(5) -0.0010(5)
P2 0.0139(5) 0.0205(6) 0.0236(6) 0.0023(5) 0.0062(5) -0.0014(5)
P3 0.0172(6) 0.0153(5) 0.0152(5) -0.0004(4) 0.0065(5) -0.0013(4)
C1 0.021(2) 0.014(2) 0.017(2) -0.0015(16) 0.0073(18) 0.0019(18)
C2 0.020(2) 0.017(2) 0.018(2) 0.0002(16) 0.0099(19) 0.0010(18)
C3 0.039(3) 0.019(2) 0.024(3) 0.0038(18) 0.021(2) -0.001(2)
C4 0.046(4) 0.017(2) 0.035(3) -0.003(2) 0.021(3) -0.002(2)
C5 0.039(3) 0.020(2) 0.027(3) -0.0018(19) 0.020(2) 0.003(2)
C6 0.031(3) 0.020(2) 0.017(2) 0.0014(17) 0.012(2) -0.001(2)
C7 0.030(3) 0.013(2) 0.016(2) 0.0021(15) 0.012(2) 0.0031(18)
C8 0.029(3) 0.058(4) 0.028(3) 0.004(3) 0.013(3) -0.003(3)
C9 0.029(3) 0.056(4) 0.024(3) 0.003(3) 0.008(2) 0.008(3)
C10 0.038(3) 0.034(3) 0.022(3) 0.005(2) 0.012(2) 0.002(3)
C11 0.041(4) 0.059(4) 0.024(3) 0.010(3) 0.015(3) -0.013(3)
C12 0.027(3) 0.054(4) 0.024(3) 0.013(2) 0.012(2) -0.003(3)
C13 0.025(2) 0.019(2) 0.019(2) 0.0029(17) 0.010(2) -0.0026(19)
C14 0.031(3) 0.025(3) 0.054(4) -0.005(3) 0.016(3) -0.002(2)
C15 0.028(3) 0.030(3) 0.070(5) -0.001(3) 0.025(3) 0.000(3)
C16 0.025(3) 0.038(3) 0.038(3) 0.008(2) 0.011(3) -0.007(2)
C17 0.040(4) 0.051(4) 0.050(4) -0.018(3) 0.021(3) -0.022(3)
C18 0.045(4) 0.052(4) 0.045(4) -0.022(3) 0.030(3) -0.016(3)
C19 0.020(2) 0.021(2) 0.025(3) 0.0020(18) 0.011(2) -0.0042(19)
C20 0.021(2) 0.016(2) 0.024(2) 0.0031(17) 0.012(2) -0.0014(18)
C21 0.026(3) 0.034(3) 0.024(3) -0.006(2) 0.013(2) -0.006(2)
C22 0.039(3) 0.047(4) 0.037(3) -0.011(3) 0.026(3) -0.005(3)
C23 0.034(3) 0.053(4) 0.041(4) -0.005(3) 0.029(3) -0.006(3)
C24 0.019(3) 0.044(3) 0.038(3) 0.003(3) 0.016(2) -0.003(2)
C25 0.025(3) 0.024(3) 0.027(3) 0.000(2) 0.005(2) 0.003(2)
C26 0.038(3) 0.031(3) 0.031(3) 0.005(2) 0.012(3) 0.004(3)
C27 0.052(4) 0.031(3) 0.045(4) 0.014(3) 0.016(3) 0.013(3)
C28 0.050(5) 0.049(4) 0.064(5) 0.016(4) 0.011(4) 0.028(4)
C29 0.030(3) 0.050(4) 0.073(5) 0.006(4) 0.011(4) 0.016(3)
C30 0.025(3) 0.037(3) 0.050(4) 0.003(3) 0.012(3) 0.005(3)
C31 0.012(2) 0.023(3) 0.041(3) -0.004(2) 0.011(2) 0.0001(19)
C32 0.034(3) 0.035(3) 0.043(4) -0.008(3) 0.016(3) -0.013(3)
C33 0.036(4) 0.045(4) 0.062(5) -0.023(3) 0.019(3) -0.022(3)
C34 0.031(3) 0.026(3) 0.091(6) -0.007(3) 0.029(4) -0.010(3)
C35 0.035(3) 0.023(3) 0.084(6) 0.014(3) 0.025(4) 0.003(3)
C36 0.021(3) 0.026(3) 0.045(4) 0.010(2) 0.006(2) -0.001(2)
C37 0.026(2) 0.012(2) 0.020(2) 0.0001(16) 0.011(2) 0.0035(18)
C38 0.022(2) 0.018(2) 0.013(2) 0.0013(15) 0.0106(18) 0.0018(18)
C39 0.026(3) 0.024(2) 0.019(2) 0.0032(18) 0.009(2) 0.007(2)
C40 0.038(3) 0.020(2) 0.020(2) 0.0031(18) 0.015(2) 0.008(2)
C41 0.040(3) 0.015(2) 0.027(3) -0.0023(18) 0.017(2) 0.003(2)
C42 0.032(3) 0.018(2) 0.020(2) -0.0013(17) 0.013(2) 0.002(2)
C43 0.023(2) 0.025(3) 0.024(3) -0.0034(19) 0.011(2) -0.003(2)
C44 0.022(3) 0.029(3) 0.051(4) 0.001(2) 0.015(3) 0.000(2)
C45 0.028(3) 0.036(3) 0.049(4) -0.001(3) 0.013(3) -0.007(3)
C46 0.031(3) 0.061(5) 0.059(5) -0.022(4) 0.028(3) -0.017(3)
C47 0.043(4) 0.053(5) 0.085(6) -0.026(4) 0.042(4) -0.006(3)
C48 0.033(3) 0.036(3) 0.056(4) -0.017(3) 0.027(3) -0.008(3)
C49 0.025(2) 0.018(2) 0.016(2) 0.0004(16) 0.0088(19) -0.0046(19)
C50 0.037(3) 0.020(2) 0.023(3) -0.0008(19) 0.006(2) -0.008(2)
C51 0.056(4) 0.030(3) 0.018(3) 0.002(2) -0.004(3) -0.007(3)
C52 0.082(5) 0.027(3) 0.020(3) -0.003(2) 0.019(3) -0.017(3)
C53 0.062(4) 0.027(3) 0.024(3) -0.007(2) 0.026(3) -0.013(3)
C54 0.038(3) 0.032(3) 0.020(3) -0.004(2) 0.016(2) -0.006(2)
Cl1 0.0462(11) 0.0894(17) 0.0632(14) -0.0008(11) 0.0071(10) -0.0062(11)
Cl2 0.0411(9) 0.0383(9) 0.0814(14) -0.0024(8) 0.0285(9) 0.0017(7)
C55 0.053(4) 0.037(4) 0.093(6) -0.007(4) 0.045(5) 0.000(3)
Cl3 0.0580(13) 0.1073(19) 0.0467(12) 0.0053(11) 0.0180(10) -0.0015(13)
Cl4 0.0786(15) 0.0780(15) 0.0533(12) 0.0133(10) 0.0132(11) -0.0245(13)
C56 0.096(7) 0.041(4) 0.040(4) -0.002(3) -0.003(4) 0.009(4)

loop_
_atom_type_symbol
_atom_type_description
_atom_type_scat_dispersion_real
_atom_type_scat_dispersion_imag
_atom_type_scat_source
Pt Pt -1.7033 8.3905 'International Tables Vol C Tables 4.2.6.8 and 6.1.1.4'
I I -0.4742 1.8119 'International Tables Vol C Tables 4.2.6.8 and 6.1.1.4'
Cl Cl 0.1484 0.1585 'International Tables Vol C Tables 4.2.6.8 and 6.1.1.4'
S S 0.1246 0.1234 'International Tables Vol C Tables 4.2.6.8 and 6.1.1.4'
P P 0.1023 0.0942 'International Tables Vol C Tables 4.2.6.8 and 6.1.1.4'
C C 0.0033 0.0016 'International Tables Vol C Tables 4.2.6.8 and 6.1.1.4'
H H 0 0 'International Tables Vol C Tables 4.2.6.8 and 6.1.1.4'

loop_
_exptl_crystal_face_index_h
_exptl_crystal_face_index_k
_exptl_crystal_face_index_l
_exptl_crystal_face_perp_dist
-31 0 2 0.0443
-6 16 0 0.0352
3 -16 5 0.0347
-17 -1 33 0.1204
20 1 -33 0.1177
30 0 0 0.045
2 -13 -20 0.0826

loop_
_geom_angle_atom_site_label_1
_geom_angle_atom_site_label_2
_geom_angle_atom_site_label_3
_geom_angle
P1 Pt1 S1 86.31(4)
P1 Pt1 S3 177.06(4)
S1 Pt1 S3 91.10(4)
P1 Pt1 I1 88.78(3)
S1 Pt1 I1 174.45(3)
S3 Pt1 I1 93.86(3)
P2 Pt2 S2 88.14(4)
P2 Pt2 S1 168.89(4)
S2 Pt2 S1 81.86(4)
P2 Pt2 I2 94.76(4)
S2 Pt2 I2 176.14(3)
S1 Pt2 I2 95.45(3)
P3 Pt3 S3 88.04(4)
P3 Pt3 S2 175.47(4)
S3 Pt3 S2 91.25(4)
P3 Pt3 I3 93.11(3)
S3 Pt3 I3 177.49(3)
S2 Pt3 I3 87.78(3)
C2 S1 Pt1 105.16(16)
C2 S1 Pt2 112.17(16)
Pt1 S1 Pt2 99.81(4)
C20 S2 Pt2 105.23(17)
C20 S2 Pt3 102.81(16)
Pt2 S2 Pt3 109.67(4)
C38 S3 Pt3 103.83(16)
C38 S3 Pt1 108.31(14)
Pt3 S3 Pt1 100.43(4)
C1 P1 C7 103.4(2)
C1 P1 C13 106.6(2)
C7 P1 C13 106.0(2)
C1 P1 Pt1 107.49(15)
C7 P1 Pt1 118.99(16)
C13 P1 Pt1 113.36(16)
C25 P2 C19 105.3(2)
C25 P2 C31 106.7(2)
C19 P2 C31 105.9(2)
C25 P2 Pt2 117.91(19)
C19 P2 Pt2 106.27(16)
C31 P2 Pt2 113.85(17)
C43 P3 C49 104.9(2)
C43 P3 C37 109.2(2)
C49 P3 C37 104.7(2)
C43 P3 Pt3 116.53(17)
C49 P3 Pt3 114.18(16)
C37 P3 Pt3 106.71(17)
C2 C1 C6 119.5(4)
C2 C1 P1 117.8(3)
C6 C1 P1 122.7(4)
C1 C2 C3 120.0(4)
C1 C2 S1 119.5(4)
C3 C2 S1 120.4(4)
C4 C3 C2 120.1(4)
C5 C4 C3 120.2(5)
C6 C5 C4 119.9(5)
C5 C6 C1 120.3(4)
C12 C7 C8 118.9(5)
C12 C7 P1 122.2(4)
C8 C7 P1 118.7(4)
C9 C8 C7 120.0(5)
C8 C9 C10 120.8(6)
C11 C10 C9 119.3(5)
C10 C11 C12 120.6(5)
C7 C12 C11 120.3(5)
C14 C13 C18 118.2(5)
C14 C13 P1 123.4(4)
C18 C13 P1 118.4(4)
C13 C14 C15 121.4(6)
C16 C15 C14 120.5(6)
C15 C16 C17 119.6(6)
C16 C17 C18 120.0(6)
C17 C18 C13 120.2(6)
C20 C19 C24 118.5(5)
C20 C19 P2 118.0(4)
C24 C19 P2 123.4(4)
C19 C20 C21 120.6(5)
C19 C20 S2 120.0(4)
C21 C20 S2 119.3(4)
C22 C21 C20 119.6(5)
C21 C22 C23 120.5(6)
C24 C23 C22 120.3(5)
C23 C24 C19 120.5(5)
C26 C25 C30 119.8(5)
C26 C25 P2 120.0(4)
C30 C25 P2 120.1(4)
C25 C26 C27 119.7(6)
C28 C27 C26 119.6(6)
C27 C28 C29 121.5(6)
C28 C29 C30 119.4(7)
C29 C30 C25 119.8(6)
C32 C31 C36 119.6(5)
C32 C31 P2 119.6(4)
C36 C31 P2 120.6(4)
C31 C32 C33 119.3(6)
C34 C33 C32 120.5(7)
C35 C34 C33 120.6(6)
C34 C35 C36 119.9(7)
C35 C36 C31 120.1(6)
C38 C37 C42 118.8(4)
C38 C37 P3 116.9(3)
C42 C37 P3 124.1(4)
C39 C38 C37 120.5(4)
C39 C38 S3 118.7(4)
C37 C38 S3 120.8(4)
C40 C39 C38 119.4(5)
C41 C40 C39 121.0(5)
C40 C41 C42 119.6(5)
C41 C42 C37 120.7(5)
C48 C43 C44 119.1(5)
C48 C43 P3 120.1(4)
C44 C43 P3 120.4(4)
C45 C44 C43 119.9(6)
C46 C45 C44 120.0(6)
C45 C46 C47 120.8(6)
C46 C47 C48 119.5(6)
C43 C48 C47 120.5(6)
C50 C49 C54 119.7(5)
C50 C49 P3 120.6(4)
C54 C49 P3 119.5(4)
C49 C50 C51 119.6(6)
C52 C51 C50 120.6(6)
C51 C52 C53 120.0(5)
C52 C53 C54 119.8(6)
C53 C54 C49 120.3(6)
Cl1 C55 Cl2 112.8(4)
Cl3 C56 Cl4 112.1(4)

loop_
_geom_bond_atom_site_label_1
_geom_bond_atom_site_label_2
_geom_bond_distance
Pt1 P1 2.2279(11)
Pt1 S1 2.3022(11)
Pt1 S3 2.4280(11)
Pt1 I1 2.6036(4)
Pt2 P2 2.2363(12)
Pt2 S2 2.2730(11)
Pt2 S1 2.3726(11)
Pt2 I2 2.6205(4)
Pt3 P3 2.2354(12)
Pt3 S3 2.2876(11)
Pt3 S2 2.3872(11)
Pt3 I3 2.6116(4)
S1 C2 1.775(5)
S2 C20 1.779(5)
S3 C38 1.793(5)
P1 C1 1.797(5)
P1 C7 1.807(5)
P1 C13 1.819(5)
P2 C25 1.804(6)
P2 C19 1.816(5)
P2 C31 1.816(5)
P3 C43 1.811(5)
P3 C49 1.816(5)
P3 C37 1.817(5)
C1 C2 1.385(6)
C1 C6 1.407(6)
C2 C3 1.391(7)
C3 C4 1.390(7)
C4 C5 1.386(7)
C5 C6 1.380(7)
C7 C12 1.370(7)
C7 C8 1.388(8)
C8 C9 1.374(8)
C9 C10 1.376(8)
C10 C11 1.353(9)
C11 C12 1.392(8)
C13 C14 1.369(8)
C13 C18 1.394(8)
C14 C15 1.387(8)
C15 C16 1.349(9)
C16 C17 1.389(9)
C17 C18 1.390(9)
C19 C20 1.390(7)
C19 C24 1.409(7)
C20 C21 1.399(7)
C21 C22 1.379(7)
C22 C23 1.383(9)
C23 C24 1.377(9)
C25 C26 1.391(8)
C25 C30 1.402(8)
C26 C27 1.391(8)
C27 C28 1.375(11)
C28 C29 1.377(11)
C29 C30 1.387(9)
C31 C32 1.390(8)
C31 C36 1.391(8)
C32 C33 1.393(9)
C33 C34 1.374(11)
C34 C35 1.366(11)
C35 C36 1.390(8)
C37 C38 1.396(7)
C37 C42 1.399(7)
C38 C39 1.392(7)
C39 C40 1.387(7)
C40 C41 1.379(8)
C41 C42 1.385(7)
C43 C48 1.378(8)
C43 C44 1.400(8)
C44 C45 1.394(8)
C45 C46 1.363(9)
C46 C47 1.379(10)
C47 C48 1.395(9)
C49 C50 1.383(7)
C49 C54 1.394(7)
C50 C51 1.393(8)
C51 C52 1.380(10)
C52 C53 1.381(10)
C53 C54 1.389(7)
Cl1 C55 1.739(8)
Cl2 C55 1.747(7)
Cl3 C56 1.727(10)
Cl4 C56 1.775(9)
